data_2233485
loop_
_publ_author_name
'Park, Dong Ho'
'Ramkumar, V.'
'Parthiban, P.'

_publ_section_title
;
 2,6-Bis(4-chlorophenyl)-1,3-dimethylpiperidin-4-one <i>O</i>-benzyloxime
;
_journal_coeditor_code HB6599
_journal_issue 2
_journal_name_full 'Acta Crystallographica Section E'
_journal_page_first o525
_journal_paper_doi 10.1107/S1600536812002152
_journal_volume 68
_journal_year 2012
_chemical_formula_iupac 'C26 H26 Cl2 N2 O'
_chemical_formula_moiety 'C26 H26 Cl2 N2 O'
_chemical_formula_sum 'C26 H26 Cl2 N2 O'
_chemical_formula_weight 453.39
_chemical_name_systematic
;
2,6-Bis(4-chlorophenyl)-1,3-dimethylpiperidin-4-one <i>O</i>-benzyloxime
;
_space_group_IT_number 14
_symmetry_cell_setting monoclinic
_symmetry_space_group_name_Hall '-P 2yn'
_symmetry_space_group_name_H-M 'P 1 21/n 1'
_atom_sites_solution_hydrogens geom
_atom_sites_solution_primary direct
_atom_sites_solution_secondary difmap
_audit_creation_method SHELXL-97
_cell_angle_alpha 90.00
_cell_angle_beta 91.1300(10)
_cell_angle_gamma 90.00
_cell_formula_units_Z 4
_cell_length_a 7.6461(2)
_cell_length_b 18.5051(5)
_cell_length_c 16.7172(5)
_cell_measurement_reflns_used 6502
_cell_measurement_temperature 298(2)
_cell_measurement_theta_max 25.01
_cell_measurement_theta_min 2.435
_cell_volume 2364.89(11)
_computing_cell_refinement 'SAINT (Bruker, 2004)'
_computing_data_collection 'APEX2 (Bruker, 2004)'
_computing_data_reduction 'SAINT (Bruker, 2004)'
_computing_molecular_graphics 'ORTEP-3 (Farrugia, 1997)'
_computing_publication_material 'SHELXL97 (Sheldrick, 2008)'
_computing_structure_refinement 'SHELXL97 (Sheldrick, 2008)'
_computing_structure_solution 'SHELXS97 (Sheldrick, 2008)'
_diffrn_ambient_temperature 298(2)
_diffrn_measured_fraction_theta_full 0.998
_diffrn_measured_fraction_theta_max 0.989
_diffrn_measurement_device_type 'Bruker APEXII CCD'
_diffrn_measurement_method '\f and \w scans'
_diffrn_radiation_monochromator graphite
_diffrn_radiation_source 'fine-focus sealed tube'
_diffrn_radiation_type MoK\a
_diffrn_radiation_wavelength 0.71073
_diffrn_reflns_av_R_equivalents 0.0365
_diffrn_reflns_av_sigmaI/netI 0.0441
_diffrn_reflns_limit_h_max 11
_diffrn_reflns_limit_h_min -10
_diffrn_reflns_limit_k_max 27
_diffrn_reflns_limit_k_min -27
_diffrn_reflns_limit_l_max 22
_diffrn_reflns_limit_l_min -24
_diffrn_reflns_number 32534
_diffrn_reflns_theta_full 25.00
_diffrn_reflns_theta_max 31.37
_diffrn_reflns_theta_min 1.64
_exptl_absorpt_coefficient_mu 0.295
_exptl_absorpt_correction_T_max 0.9571
_exptl_absorpt_correction_T_min 0.9353
_exptl_absorpt_correction_type multi-scan
_exptl_absorpt_process_details '(SADABS; Bruker, 2004)'
_exptl_crystal_colour colourless
_exptl_crystal_density_diffrn 1.273
_exptl_crystal_density_method 'not measured'
_exptl_crystal_description Block
_exptl_crystal_F_000 952
_exptl_crystal_size_max 0.23
_exptl_crystal_size_mid 0.19
_exptl_crystal_size_min 0.15
_refine_diff_density_max 0.280
_refine_diff_density_min -0.207
_refine_ls_extinction_method none
_refine_ls_goodness_of_fit_ref 1.017
_refine_ls_hydrogen_treatment constr
_refine_ls_matrix_type full
_refine_ls_number_parameters 282
_refine_ls_number_reflns 7702
_refine_ls_number_restraints 0
_refine_ls_restrained_S_all 1.017
_refine_ls_R_factor_all 0.1157
_refine_ls_R_factor_gt 0.0505
_refine_ls_shift/su_max 0.001
_refine_ls_shift/su_mean 0.000
_refine_ls_structure_factor_coef Fsqd
_refine_ls_weighting_details 'calc w=1/[\s^2^(Fo^2^)+(0.0637P)^2^+0.3655P] where P=(Fo^2^+2Fc^2^)/3'
_refine_ls_weighting_scheme calc
_refine_ls_wR_factor_gt 0.1242
_refine_ls_wR_factor_ref 0.1523
_reflns_number_gt 4010
_reflns_number_total 7702
_reflns_threshold_expression I>2\s(I)
_cod_data_source_file hb6599.cif
_cod_data_source_block I
_cod_original_sg_symbol_H-M 'P 21/n'
_cod_database_code 2233485
_cod_database_fobs_code 2233485

loop_
_symmetry_equiv_pos_as_xyz
'x, y, z'
'-x+1/2, y+1/2, -z+1/2'
'-x, -y, -z'
'x-1/2, -y-1/2, z-1/2'

loop_
_atom_site_type_symbol
_atom_site_label
_atom_site_fract_x
_atom_site_fract_y
_atom_site_fract_z
_atom_site_U_iso_or_equiv
_atom_site_adp_type
_atom_site_calc_flag
_atom_site_refinement_flags
_atom_site_occupancy
_atom_site_symmetry_multiplicity
C C1 0.42343(19) 0.32793(8) 0.56014(10) 0.0414(4) Uani d . 1 1
H H1 0.4723 0.3293 0.5064 0.050 Uiso calc R 1 1
C C2 0.2500(2) 0.37081(9) 0.55816(11) 0.0445(4) Uani d . 1 1
H H2 0.2058 0.3719 0.6128 0.053 Uiso calc R 1 1
C C3 0.1169(2) 0.33229(9) 0.50667(11) 0.0448(4) Uani d . 1 1
C C4 0.0966(2) 0.25380(10) 0.52509(13) 0.0545(5) Uani d . 1 1
H H4A 0.0192 0.2315 0.4856 0.065 Uiso calc R 1 1
H H4B 0.0450 0.2481 0.5773 0.065 Uiso calc R 1 1
C C5 0.2753(2) 0.21664(9) 0.52438(11) 0.0466(4) Uani d . 1 1
H H5 0.3232 0.2220 0.4708 0.056 Uiso calc R 1 1
C C6 0.55190(19) 0.36477(8) 0.61703(10) 0.0402(4) Uani d . 1 1
C C7 0.7020(2) 0.39609(10) 0.58833(11) 0.0500(4) Uani d . 1 1
H H7 0.7268 0.3920 0.5343 0.060 Uiso calc R 1 1
C C8 0.8164(2) 0.43352(10) 0.63860(12) 0.0537(5) Uani d . 1 1
H H8 0.9169 0.4545 0.6184 0.064 Uiso calc R 1 1
C C9 0.7802(2) 0.43934(9) 0.71775(11) 0.0477(4) Uani d . 1 1
C C10 0.6325(2) 0.40840(10) 0.74877(11) 0.0524(4) Uani d . 1 1
H H10 0.6090 0.4123 0.8030 0.063 Uiso calc R 1 1
C C11 0.5195(2) 0.37142(10) 0.69761(11) 0.0498(4) Uani d . 1 1
H H11 0.4193 0.3505 0.7181 0.060 Uiso calc R 1 1
C C12 0.2795(2) 0.44860(9) 0.53218(13) 0.0585(5) Uani d . 1 1
H H12A 0.3313 0.4491 0.4803 0.088 Uiso calc R 1 1
H H12B 0.3563 0.4721 0.5701 0.088 Uiso calc R 1 1
H H12C 0.1695 0.4736 0.5297 0.088 Uiso calc R 1 1
C C13 -0.1626(3) 0.36716(12) 0.34792(13) 0.0639(5) Uani d . 1 1
H H13A -0.0839 0.3650 0.3032 0.077 Uiso calc R 1 1
H H13B -0.1769 0.4173 0.3632 0.077 Uiso calc R 1 1
C C14 -0.3364(2) 0.33482(9) 0.32492(10) 0.0451(4) Uani d . 1 1
C C15 -0.4831(3) 0.37759(12) 0.32269(13) 0.0614(5) Uani d . 1 1
H H15 -0.4736 0.4264 0.3351 0.074 Uiso calc R 1 1
C C16 -0.6439(3) 0.34904(18) 0.30229(18) 0.0930(9) Uani d . 1 1
H H16 -0.7421 0.3787 0.3005 0.112 Uiso calc R 1 1
C C17 -0.6596(4) 0.2789(2) 0.28508(19) 0.1076(11) Uani d . 1 1
H H17 -0.7687 0.2597 0.2717 0.129 Uiso calc R 1 1
C C18 -0.5152(5) 0.23537(15) 0.28717(18) 0.1031(10) Uani d . 1 1
H H18 -0.5264 0.1865 0.2754 0.124 Uiso calc R 1 1
C C19 -0.3534(3) 0.26358(12) 0.30663(15) 0.0745(6) Uani d . 1 1
H H19 -0.2554 0.2338 0.3073 0.089 Uiso calc R 1 1
C C20 0.2544(2) 0.13702(9) 0.54100(11) 0.0461(4) Uani d . 1 1
C C21 0.1951(3) 0.11215(10) 0.61296(12) 0.0601(5) Uani d . 1 1
H H21 0.1680 0.1452 0.6528 0.072 Uiso calc R 1 1
C C22 0.1750(3) 0.03941(10) 0.62753(13) 0.0611(5) Uani d . 1 1
H H22 0.1356 0.0234 0.6768 0.073 Uiso calc R 1 1
C C23 0.2136(2) -0.00899(9) 0.56869(12) 0.0513(5) Uani d . 1 1
C C24 0.2715(3) 0.01343(10) 0.49649(13) 0.0579(5) Uani d . 1 1
H H24 0.2967 -0.0200 0.4568 0.069 Uiso calc R 1 1
C C25 0.2924(2) 0.08673(10) 0.48284(12) 0.0538(4) Uani d . 1 1
H H25 0.3328 0.1023 0.4337 0.065 Uiso calc R 1 1
C C26 0.5667(2) 0.21413(11) 0.58121(14) 0.0665(6) Uani d . 1 1
H H26A 0.5517 0.1649 0.5980 0.100 Uiso calc R 1 1
H H26B 0.6474 0.2380 0.6171 0.100 Uiso calc R 1 1
H H26C 0.6116 0.2150 0.5280 0.100 Uiso calc R 1 1
N N1 0.39675(17) 0.25164(7) 0.58210(9) 0.0436(3) Uani d . 1 1
N N2 0.03573(17) 0.36870(8) 0.45354(9) 0.0483(4) Uani d . 1 1
O O1 -0.09336(16) 0.32633(7) 0.41361(8) 0.0594(4) Uani d . 1 1
Cl Cl1 0.92535(7) 0.48578(3) 0.78064(4) 0.07529(19) Uani d . 1 1
Cl Cl2 0.19251(8) -0.10122(3) 0.58698(4) 0.0769(2) Uani d . 1 1

loop_
_atom_site_aniso_label
_atom_site_aniso_U_11
_atom_site_aniso_U_22
_atom_site_aniso_U_33
_atom_site_aniso_U_12
_atom_site_aniso_U_13
_atom_site_aniso_U_23
C1 0.0416(8) 0.0420(9) 0.0404(10) 0.0022(6) -0.0017(7) 0.0006(7)
C2 0.0414(8) 0.0415(9) 0.0502(11) 0.0025(6) -0.0042(7) 0.0001(7)
C3 0.0390(8) 0.0437(9) 0.0515(11) 0.0023(6) -0.0046(7) 0.0026(8)
C4 0.0500(9) 0.0464(10) 0.0663(13) -0.0052(7) -0.0168(8) 0.0068(9)
C5 0.0552(9) 0.0434(9) 0.0409(10) -0.0009(7) -0.0062(8) 0.0000(7)
C6 0.0374(7) 0.0412(9) 0.0418(10) 0.0023(6) -0.0009(7) 0.0025(7)
C7 0.0435(8) 0.0630(11) 0.0436(11) -0.0010(7) 0.0040(7) 0.0033(8)
C8 0.0383(8) 0.0656(12) 0.0572(13) -0.0093(7) 0.0001(8) 0.0096(9)
C9 0.0461(8) 0.0442(9) 0.0521(12) -0.0036(7) -0.0125(8) 0.0054(8)
C10 0.0549(10) 0.0620(11) 0.0401(10) -0.0060(8) -0.0024(8) 0.0024(8)
C11 0.0453(9) 0.0592(11) 0.0449(11) -0.0096(7) 0.0027(7) 0.0052(8)
C12 0.0523(10) 0.0420(9) 0.0806(15) 0.0003(8) -0.0111(9) 0.0008(9)
C13 0.0535(10) 0.0740(14) 0.0634(14) -0.0084(9) -0.0160(9) 0.0198(11)
C14 0.0466(8) 0.0503(10) 0.0382(10) -0.0013(7) -0.0065(7) 0.0043(8)
C15 0.0599(11) 0.0626(12) 0.0615(14) 0.0067(9) -0.0031(9) -0.0003(10)
C16 0.0477(11) 0.123(2) 0.108(2) 0.0021(13) -0.0107(12) 0.0303(18)
C17 0.0874(19) 0.133(3) 0.101(2) -0.0501(19) -0.0415(16) 0.033(2)
C18 0.140(3) 0.0683(16) 0.100(2) -0.0419(18) -0.0212(19) -0.0091(15)
C19 0.0850(15) 0.0540(12) 0.0843(18) 0.0041(11) -0.0014(13) -0.0030(11)
C20 0.0525(9) 0.0421(9) 0.0433(11) 0.0008(7) -0.0084(8) -0.0030(8)
C21 0.0899(14) 0.0454(10) 0.0451(12) 0.0020(9) 0.0042(10) -0.0079(9)
C22 0.0856(14) 0.0463(11) 0.0517(13) 0.0003(9) 0.0085(10) 0.0008(9)
C23 0.0512(9) 0.0381(9) 0.0645(13) 0.0019(7) -0.0047(9) -0.0020(8)
C24 0.0670(11) 0.0476(10) 0.0590(13) 0.0039(8) 0.0014(10) -0.0141(9)
C25 0.0634(11) 0.0513(11) 0.0466(11) 0.0017(8) 0.0005(9) -0.0015(9)
C26 0.0542(10) 0.0541(11) 0.0904(17) 0.0145(8) -0.0181(10) -0.0080(11)
N1 0.0446(7) 0.0390(7) 0.0470(9) 0.0029(5) -0.0086(6) -0.0018(6)
N2 0.0398(7) 0.0491(8) 0.0557(10) -0.0008(6) -0.0079(6) 0.0019(7)
O1 0.0562(7) 0.0554(8) 0.0658(9) -0.0072(6) -0.0249(6) 0.0111(6)
Cl1 0.0766(3) 0.0786(4) 0.0696(4) -0.0275(3) -0.0249(3) 0.0053(3)
Cl2 0.0885(4) 0.0405(3) 0.1022(5) -0.0008(2) 0.0140(3) -0.0008(3)

loop_
_atom_type_symbol
_atom_type_description
_atom_type_scat_dispersion_real
_atom_type_scat_dispersion_imag
_atom_type_scat_source
C C 0.0033 0.0016 'International Tables Vol C Tables 4.2.6.8 and 6.1.1.4'
H H 0.0000 0.0000 'International Tables Vol C Tables 4.2.6.8 and 6.1.1.4'
N N 0.0061 0.0033 'International Tables Vol C Tables 4.2.6.8 and 6.1.1.4'
O O 0.0106 0.0060 'International Tables Vol C Tables 4.2.6.8 and 6.1.1.4'
Cl Cl 0.1484 0.1585 'International Tables Vol C Tables 4.2.6.8 and 6.1.1.4'

loop_
_geom_angle_atom_site_label_1
_geom_angle_atom_site_label_2
_geom_angle_atom_site_label_3
_geom_angle
N1 C1 C6 111.45(13)
N1 C1 C2 111.98(13)
C6 C1 C2 109.13(13)
N1 C1 H1 108.0
C6 C1 H1 108.0
C2 C1 H1 108.0
C3 C2 C12 112.86(14)
C3 C2 C1 109.90(13)
C12 C2 C1 111.10(14)
C3 C2 H2 107.6
C12 C2 H2 107.6
C1 C2 H2 107.6
N2 C3 C4 127.59(15)
N2 C3 C2 117.83(15)
C4 C3 C2 114.58(14)
C3 C4 C5 109.83(14)
C3 C4 H4A 109.7
C5 C4 H4A 109.7
C3 C4 H4B 109.7
C5 C4 H4B 109.7
H4A C4 H4B 108.2
N1 C5 C20 112.08(13)
N1 C5 C4 110.38(14)
C20 C5 C4 109.87(14)
N1 C5 H5 108.1
C20 C5 H5 108.1
C4 C5 H5 108.1
C7 C6 C11 117.92(16)
C7 C6 C1 120.25(16)
C11 C6 C1 121.74(14)
C6 C7 C8 121.20(17)
C6 C7 H7 119.4
C8 C7 H7 119.4
C9 C8 C7 119.39(16)
C9 C8 H8 120.3
C7 C8 H8 120.3
C8 C9 C10 121.14(16)
C8 C9 Cl1 119.13(13)
C10 C9 Cl1 119.72(15)
C9 C10 C11 118.64(17)
C9 C10 H10 120.7
C11 C10 H10 120.7
C6 C11 C10 121.70(16)
C6 C11 H11 119.2
C10 C11 H11 119.2
C2 C12 H12A 109.5
C2 C12 H12B 109.5
H12A C12 H12B 109.5
C2 C12 H12C 109.5
H12A C12 H12C 109.5
H12B C12 H12C 109.5
O1 C13 C14 107.43(15)
O1 C13 H13A 110.2
C14 C13 H13A 110.2
O1 C13 H13B 110.2
C14 C13 H13B 110.2
H13A C13 H13B 108.5
C19 C14 C15 118.59(18)
C19 C14 C13 121.68(18)
C15 C14 C13 119.73(17)
C14 C15 C16 120.8(2)
C14 C15 H15 119.6
C16 C15 H15 119.6
C17 C16 C15 120.2(2)
C17 C16 H16 119.9
C15 C16 H16 119.9
C16 C17 C18 120.0(2)
C16 C17 H17 120.0
C18 C17 H17 120.0
C17 C18 C19 120.3(2)
C17 C18 H18 119.9
C19 C18 H18 119.9
C14 C19 C18 120.2(2)
C14 C19 H19 119.9
C18 C19 H19 119.9
C21 C20 C25 117.94(16)
C21 C20 C5 121.79(16)
C25 C20 C5 120.27(17)
C20 C21 C22 121.51(18)
C20 C21 H21 119.2
C22 C21 H21 119.2
C23 C22 C21 119.12(19)
C23 C22 H22 120.4
C21 C22 H22 120.4
C24 C23 C22 121.20(17)
C24 C23 Cl2 119.21(15)
C22 C23 Cl2 119.58(16)
C23 C24 C25 119.08(18)
C23 C24 H24 120.5
C25 C24 H24 120.5
C20 C25 C24 121.15(19)
C20 C25 H25 119.4
C24 C25 H25 119.4
N1 C26 H26A 109.5
N1 C26 H26B 109.5
H26A C26 H26B 109.5
N1 C26 H26C 109.5
H26A C26 H26C 109.5
H26B C26 H26C 109.5
C26 N1 C1 108.81(13)
C26 N1 C5 109.30(13)
C1 N1 C5 110.24(12)
C3 N2 O1 111.28(13)
N2 O1 C13 108.31(13)

loop_
_geom_bond_atom_site_label_1
_geom_bond_atom_site_label_2
_geom_bond_distance
C1 N1 1.474(2)
C1 C6 1.516(2)
C1 C2 1.545(2)
C1 H1 0.9800
C2 C3 1.500(2)
C2 C12 1.522(2)
C2 H2 0.9800
C3 N2 1.268(2)
C3 C4 1.493(2)
C4 C5 1.529(2)
C4 H4A 0.9700
C4 H4B 0.9700
C5 N1 1.476(2)
C5 C20 1.508(2)
C5 H5 0.9800
C6 C7 1.380(2)
C6 C11 1.380(3)
C7 C8 1.387(3)
C7 H7 0.9300
C8 C9 1.361(3)
C8 H8 0.9300
C9 C10 1.377(2)
C9 Cl1 1.7405(17)
C10 C11 1.384(2)
C10 H10 0.9300
C11 H11 0.9300
C12 H12A 0.9600
C12 H12B 0.9600
C12 H12C 0.9600
C13 O1 1.426(2)
C13 C14 1.500(2)
C13 H13A 0.9700
C13 H13B 0.9700
C14 C19 1.359(3)
C14 C15 1.373(3)
C15 C16 1.375(3)
C15 H15 0.9300
C16 C17 1.334(4)
C16 H16 0.9300
C17 C18 1.367(4)
C17 H17 0.9300
C18 C19 1.376(4)
C18 H18 0.9300
C19 H19 0.9300
C20 C21 1.373(3)
C20 C25 1.381(2)
C21 C22 1.377(3)
C21 H21 0.9300
C22 C23 1.367(3)
C22 H22 0.9300
C23 C24 1.359(3)
C23 Cl2 1.7420(18)
C24 C25 1.385(3)
C24 H24 0.9300
C25 H25 0.9300
C26 N1 1.473(2)
C26 H26A 0.9600
C26 H26B 0.9600
C26 H26C 0.9600
N2 O1 1.4172(17)

loop_
_geom_torsion_atom_site_label_1
_geom_torsion_atom_site_label_2
_geom_torsion_atom_site_label_3
_geom_torsion_atom_site_label_4
_geom_torsion
N1 C1 C2 C3 -52.12(19)
C6 C1 C2 C3 -176.00(14)
N1 C1 C2 C12 -177.75(15)
C6 C1 C2 C12 58.36(19)
C12 C2 C3 N2 -5.6(2)
C1 C2 C3 N2 -130.26(16)
C12 C2 C3 C4 174.34(16)
C1 C2 C3 C4 49.7(2)
N2 C3 C4 C5 127.31(19)
C2 C3 C4 C5 -52.7(2)
C3 C4 C5 N1 57.3(2)
C3 C4 C5 C20 -178.63(15)
N1 C1 C6 C7 121.89(17)
C2 C1 C6 C7 -113.91(17)
N1 C1 C6 C11 -61.4(2)
C2 C1 C6 C11 62.8(2)
C11 C6 C7 C8 -0.4(3)
C1 C6 C7 C8 176.39(16)
C6 C7 C8 C9 0.1(3)
C7 C8 C9 C10 0.3(3)
C7 C8 C9 Cl1 179.50(14)
C8 C9 C10 C11 -0.5(3)
Cl1 C9 C10 C11 -179.66(14)
C7 C6 C11 C10 0.2(3)
C1 C6 C11 C10 -176.52(16)
C9 C10 C11 C6 0.2(3)
O1 C13 C14 C19 -55.0(3)
O1 C13 C14 C15 124.4(2)
C19 C14 C15 C16 -0.1(3)
C13 C14 C15 C16 -179.6(2)
C14 C15 C16 C17 0.6(4)
C15 C16 C17 C18 -0.5(5)
C16 C17 C18 C19 -0.3(5)
C15 C14 C19 C18 -0.6(3)
C13 C14 C19 C18 178.8(2)
C17 C18 C19 C14 0.8(4)
N1 C5 C20 C21 58.7(2)
C4 C5 C20 C21 -64.4(2)
N1 C5 C20 C25 -122.32(17)
C4 C5 C20 C25 114.57(19)
C25 C20 C21 C22 0.4(3)
C5 C20 C21 C22 179.46(18)
C20 C21 C22 C23 -0.5(3)
C21 C22 C23 C24 0.1(3)
C21 C22 C23 Cl2 178.84(16)
C22 C23 C24 C25 0.4(3)
Cl2 C23 C24 C25 -178.37(15)
C21 C20 C25 C24 0.0(3)
C5 C20 C25 C24 -178.99(16)
C23 C24 C25 C20 -0.5(3)
C6 C1 N1 C26 -58.49(18)
C2 C1 N1 C26 178.93(15)
C6 C1 N1 C5 -178.34(13)
C2 C1 N1 C5 59.08(18)
C20 C5 N1 C26 56.2(2)
C4 C5 N1 C26 179.07(15)
C20 C5 N1 C1 175.80(14)
C4 C5 N1 C1 -61.38(18)
C4 C3 N2 O1 4.0(3)
C2 C3 N2 O1 -176.00(14)
C3 N2 O1 C13 -172.17(17)
C14 C13 O1 N2 -160.21(15)
